data_4077064
loop_
_publ_author_name
'Mart\'in, Marta'
'Sola, Eduardo'
'Lahoz, Fernando J.'
'Oro, Luis A.'

_publ_section_title
;
 Trans Additions of Silanes to 1-Alkynes Catalyzed by Ruthenium
 Complexes:&#x00A0; Role of in Situ Formed Polynuclear Aggregates
;
_journal_issue 20
_journal_name_full Organometallics
_journal_page_first 4027
_journal_paper_doi 10.1021/om0205243
_journal_volume 21
_journal_year 2002
_chemical_formula_moiety 'C48 H106 Cl2 O4 P4 Ru4 Si2, 0.5 C6 H14'
_chemical_formula_sum 'C51 H113 Cl2 O4 P4 Ru4 Si2'
_chemical_formula_weight 1445.65
_chemical_name_systematic
; 
 ? 
;
_space_group_IT_number 14
_symmetry_cell_setting monoclinic
_symmetry_space_group_name_Hall '-P 2yn'
_symmetry_space_group_name_H-M 'P 1 21/n 1'
_atom_sites_solution_hydrogens geom
_atom_sites_solution_primary direct
_atom_sites_solution_secondary difmap
_audit_creation_method SHELXL-97
_cell_angle_alpha 90.00
_cell_angle_beta 111.602(2)
_cell_angle_gamma 90.00
_cell_formula_units_Z 4
_cell_length_a 22.5670(18)
_cell_length_b 12.8393(10)
_cell_length_c 26.880(2)
_cell_measurement_reflns_used 2646
_cell_measurement_temperature 173(2)
_cell_measurement_theta_max 17.818
_cell_measurement_theta_min 2.169
_cell_volume 7241.3(10)
_computing_cell_refinement 'SAINT+ v. 6.01 (Bruker AXS, 2000)'
_computing_data_collection 'SMART v. 5.611 (Bruker AXS, 2000)'
_computing_data_reduction 'SAINT+ v. 6.01 (Bruker AXS, 2000)'
_computing_molecular_graphics 'XP program, SHELXTL v6.10,Bruker2000'
_computing_publication_material 'XCIF program, SHELXTLv6.10,BrukerAXS'
_computing_structure_refinement 'SHELXL-97 (Sheldrick, 1997)'
_computing_structure_solution 'SHELXS-97 (Sheldrick, 1990)'
_diffrn_ambient_temperature 173(2)
_diffrn_detector_area_resol_mean 8.26
_diffrn_measured_fraction_theta_full 0.998
_diffrn_measured_fraction_theta_max 0.998
_diffrn_measurement_device_type 'Bruker SMART APEX CCD system'
_diffrn_measurement_method '\w rotations with narrow frames'
_diffrn_radiation_monochromator graphite
_diffrn_radiation_source 'fine-focus sealed tube'
_diffrn_radiation_type MoK\a
_diffrn_radiation_wavelength 0.71073
_diffrn_reflns_av_R_equivalents 0.1656
_diffrn_reflns_av_sigmaI/netI 0.1727
_diffrn_reflns_limit_h_max 26
_diffrn_reflns_limit_h_min -26
_diffrn_reflns_limit_k_max 15
_diffrn_reflns_limit_k_min -15
_diffrn_reflns_limit_l_max 31
_diffrn_reflns_limit_l_min -32
_diffrn_reflns_number 72137
_diffrn_reflns_theta_full 25.06
_diffrn_reflns_theta_max 25.06
_diffrn_reflns_theta_min 1.63
_diffrn_standards_decay_% 'no decay'
_exptl_absorpt_coefficient_mu 1.048
_exptl_absorpt_correction_T_max 0.7924
_exptl_absorpt_correction_T_min 0.6329
_exptl_absorpt_correction_type multi-scan
_exptl_absorpt_process_details
; SADABS: Area-Detector Absorption Correction. (1996)  Bruker-AXS 
  within SAINT+ package, v. 6.01.
;
_exptl_crystal_colour red
_exptl_crystal_density_diffrn 1.326
_exptl_crystal_density_method 'not measured'
_exptl_crystal_description plate
_exptl_crystal_F_000 2996
_exptl_crystal_size_max 0.24
_exptl_crystal_size_mid 0.14
_exptl_crystal_size_min 0.04
_refine_diff_density_max 0.848
_refine_diff_density_min -0.844
_refine_diff_density_rms 0.146
_refine_ls_extinction_method none
_refine_ls_goodness_of_fit_ref 0.867
_refine_ls_hydrogen_treatment mixed
_refine_ls_matrix_type full
_refine_ls_number_parameters 657
_refine_ls_number_reflns 12809
_refine_ls_number_restraints 18
_refine_ls_restrained_S_all 0.868
_refine_ls_R_factor_all 0.1126
_refine_ls_R_factor_gt 0.0572
_refine_ls_shift/su_max 0.062
_refine_ls_shift/su_mean 0.007
_refine_ls_structure_factor_coef Fsqd
_refine_ls_weighting_details 'calc w=1/[\s^2^(Fo^2^)+(0.0347P)^2^+0.0000P] where P=(Fo^2^+2Fc^2^)/3'
_refine_ls_weighting_scheme calc
_refine_ls_wR_factor_gt 0.1191
_refine_ls_wR_factor_ref 0.1325
_reflns_number_gt 6972
_reflns_number_total 12809
_reflns_threshold_expression >2sigma(I)
_cod_data_source_file om0205243.cif
_cod_data_source_block compound10
_cod_original_cell_volume 7241.2(10)
_cod_original_sg_symbol_H-M P21/n
_cod_database_code 4077064

loop_
_symmetry_equiv_pos_as_xyz
'x, y, z'
'-x+1/2, y+1/2, -z+1/2'
'-x, -y, -z'
'x-1/2, -y-1/2, z-1/2'

loop_
_atom_site_label
_atom_site_type_symbol
_atom_site_fract_x
_atom_site_fract_y
_atom_site_fract_z
_atom_site_U_iso_or_equiv
_atom_site_adp_type
_atom_site_occupancy
_atom_site_symmetry_multiplicity
_atom_site_calc_flag
_atom_site_refinement_flags
_atom_site_disorder_assembly
_atom_site_disorder_group
Ru1 Ru 0.40794(3) 0.03063(5) 0.18174(3) 0.0320(2) Uani 1 1 d . . .
Ru2 Ru 0.43162(3) 0.21261(5) 0.13314(3) 0.02970(19) Uani 1 1 d . . .
Ru3 Ru 0.57805(3) 0.16661(5) 0.23786(3) 0.02874(19) Uani 1 1 d . . .
Ru4 Ru 0.47119(3) 0.25886(5) 0.25139(3) 0.0309(2) Uani 1 1 d . . .
H1 H 0.4101 0.2011 0.1856 0.050 Uiso 1 1 d . . .
H2 H 0.4972 0.2592 0.2027 0.050 Uiso 1 1 d . . .
Cl1 Cl 0.50152(10) 0.05793(16) 0.15389(9) 0.0372(6) Uani 1 1 d . . .
Cl2 Cl 0.50428(10) 0.07433(16) 0.27393(9) 0.0374(6) Uani 1 1 d . . .
P1 P 0.41387(12) -0.15285(18) 0.18550(10) 0.0391(6) Uani 1 1 d . . .
P2 P 0.46615(11) 0.28160(17) 0.06757(10) 0.0318(6) Uani 1 1 d . . .
P3 P 0.66503(11) 0.05205(18) 0.27134(10) 0.0335(6) Uani 1 1 d . . .
P4 P 0.40844(12) 0.27379(19) 0.30460(11) 0.0413(7) Uani 1 1 d . . .
Si1 Si 0.35097(12) 0.0865(2) 0.09315(11) 0.0390(7) Uani 1 1 d . . .
Si2 Si 0.57941(12) 0.29068(19) 0.30350(10) 0.0351(6) Uani 1 1 d . . .
O1 O 0.2836(3) 0.0182(5) 0.1958(3) 0.057(2) Uani 1 1 d . . .
O2 O 0.3329(3) 0.3772(5) 0.1110(3) 0.055(2) Uani 1 1 d . . .
O3 O 0.6621(3) 0.3071(5) 0.2051(3) 0.0453(18) Uani 1 1 d . . .
O4 O 0.4591(3) 0.4860(5) 0.2287(3) 0.0525(19) Uani 1 1 d . . .
C1 C 0.3326(4) 0.0226(7) 0.1904(4) 0.041(2) Uani 1 1 d . . .
C2 C 0.3719(4) 0.3135(7) 0.1196(4) 0.038(2) Uani 1 1 d . . .
C3 C 0.6288(4) 0.2513(7) 0.2173(4) 0.038(2) Uani 1 1 d . . .
C4 C 0.4619(4) 0.3972(7) 0.2366(4) 0.041(3) Uani 1 1 d . . .
C5 C 0.2658(4) 0.1365(7) 0.0736(4) 0.054(3) Uani 1 1 d . . .
H5A H 0.2635 0.1770 0.1042 0.061(11) Uiso 1 1 calc R . .
H5B H 0.2576 0.1857 0.0435 0.061(11) Uiso 1 1 calc R . .
C6 C 0.2110(4) 0.0567(8) 0.0573(5) 0.086(4) Uani 1 1 d . . .
H6A H 0.2179 0.0048 0.0333 0.118(13) Uiso 1 1 calc R . .
H6B H 0.1704 0.0926 0.0389 0.118(13) Uiso 1 1 calc R . .
H6C H 0.2097 0.0220 0.0894 0.118(13) Uiso 1 1 calc R . .
C7 C 0.3523(5) -0.0039(7) 0.0364(4) 0.052(3) Uani 1 1 d . . .
H7A H 0.3972 -0.0096 0.0393 0.061(11) Uiso 1 1 calc R . .
H7B H 0.3392 -0.0740 0.0438 0.061(11) Uiso 1 1 calc R . .
C8 C 0.3129(5) 0.0212(8) -0.0215(4) 0.080(4) Uani 1 1 d . . .
H8A H 0.2680 0.0061 -0.0287 0.118(13) Uiso 1 1 calc R . .
H8B H 0.3276 -0.0214 -0.0450 0.118(13) Uiso 1 1 calc R . .
H8C H 0.3178 0.0951 -0.0283 0.118(13) Uiso 1 1 calc R . .
C9 C 0.6060(4) 0.2581(7) 0.3773(3) 0.048(3) Uani 1 1 d . . .
H9A H 0.5806 0.3011 0.3927 0.061(11) Uiso 1 1 calc R . .
H9B H 0.5949 0.1844 0.3804 0.061(11) Uiso 1 1 calc R . .
C10 C 0.6745(5) 0.2724(9) 0.4114(4) 0.080(4) Uani 1 1 d . . .
H10A H 0.6996 0.2160 0.4043 0.118(13) Uiso 1 1 calc R . .
H10B H 0.6796 0.2710 0.4492 0.118(13) Uiso 1 1 calc R . .
H10C H 0.6894 0.3395 0.4030 0.118(13) Uiso 1 1 calc R . .
C11 C 0.6177(4) 0.4213(7) 0.2994(4) 0.052(3) Uani 1 1 d . . .
H11A H 0.6638 0.4086 0.3090 0.061(11) Uiso 1 1 calc R . .
H11B H 0.6005 0.4432 0.2614 0.061(11) Uiso 1 1 calc R . .
C12 C 0.6113(5) 0.5133(7) 0.3323(4) 0.069(3) Uani 1 1 d . . .
H12A H 0.5692 0.5450 0.3151 0.118(13) Uiso 1 1 calc R . .
H12B H 0.6443 0.5648 0.3348 0.118(13) Uiso 1 1 calc R . .
H12C H 0.6162 0.4896 0.3683 0.118(13) Uiso 1 1 calc R . .
C13 C 0.3529(4) -0.2292(6) 0.1346(4) 0.049(3) Uani 1 1 d . . .
H13 H 0.3634 -0.2237 0.1016 0.035(7) Uiso 1 1 calc R . .
C14 C 0.2840(4) -0.1853(7) 0.1186(4) 0.065(3) Uani 1 1 d . . .
H14A H 0.2557 -0.2213 0.0865 0.071(4) Uiso 1 1 calc R . .
H14B H 0.2842 -0.1105 0.1112 0.071(4) Uiso 1 1 calc R . .
H14C H 0.2689 -0.1963 0.1480 0.071(4) Uiso 1 1 calc R . .
C15 C 0.3525(5) -0.3472(7) 0.1461(4) 0.075(4) Uani 1 1 d . . .
H15A H 0.3385 -0.3582 0.1761 0.071(4) Uiso 1 1 calc R . .
H15B H 0.3956 -0.3754 0.1551 0.071(4) Uiso 1 1 calc R . .
H15C H 0.3232 -0.3827 0.1142 0.071(4) Uiso 1 1 calc R . .
C16 C 0.4187(4) -0.2163(7) 0.2476(4) 0.044(3) Uani 1 1 d . . .
H16 H 0.4276 -0.2919 0.2445 0.035(7) Uiso 1 1 calc R . .
C17 C 0.3568(5) -0.2086(8) 0.2583(4) 0.064(3) Uani 1 1 d . . .
H17A H 0.3590 -0.2555 0.2877 0.071(4) Uiso 1 1 calc R . .
H17B H 0.3208 -0.2285 0.2259 0.071(4) Uiso 1 1 calc R . .
H17C H 0.3509 -0.1368 0.2680 0.071(4) Uiso 1 1 calc R . .
C18 C 0.4724(5) -0.1732(8) 0.2960(4) 0.066(3) Uani 1 1 d . . .
H18A H 0.4635 -0.1003 0.3014 0.071(4) Uiso 1 1 calc R . .
H18B H 0.5126 -0.1775 0.2899 0.071(4) Uiso 1 1 calc R . .
H18C H 0.4758 -0.2139 0.3277 0.071(4) Uiso 1 1 calc R . .
C19 C 0.4895(4) -0.1946(6) 0.1795(4) 0.043(3) Uani 1 1 d . . .
H19 H 0.5215 -0.1403 0.1986 0.035(7) Uiso 1 1 calc R . .
C20 C 0.4846(4) -0.1906(7) 0.1213(4) 0.053(3) Uani 1 1 d . . .
H20A H 0.5275 -0.1855 0.1202 0.071(4) Uiso 1 1 calc R . .
H20B H 0.4595 -0.1297 0.1036 0.071(4) Uiso 1 1 calc R . .
H20C H 0.4638 -0.2540 0.1027 0.071(4) Uiso 1 1 calc R . .
C21 C 0.5196(5) -0.2996(7) 0.2041(5) 0.071(4) Uani 1 1 d . . .
H21A H 0.4925 -0.3569 0.1842 0.071(4) Uiso 1 1 calc R . .
H21B H 0.5234 -0.3025 0.2416 0.071(4) Uiso 1 1 calc R . .
H21C H 0.5619 -0.3059 0.2022 0.071(4) Uiso 1 1 calc R . .
C22 C 0.4114(4) 0.2688(7) -0.0041(3) 0.040(2) Uani 1 1 d . . .
H22 H 0.4108 0.1928 -0.0124 0.035(7) Uiso 1 1 calc R . .
C23 C 0.3425(4) 0.2973(7) -0.0144(4) 0.048(3) Uani 1 1 d . . .
H23A H 0.3385 0.3732 -0.0131 0.071(4) Uiso 1 1 calc R . .
H23B H 0.3295 0.2654 0.0132 0.071(4) Uiso 1 1 calc R . .
H23C H 0.3151 0.2716 -0.0497 0.071(4) Uiso 1 1 calc R . .
C24 C 0.4348(4) 0.3228(7) -0.0442(3) 0.053(3) Uani 1 1 d . . .
H24A H 0.4054 0.3077 -0.0807 0.071(4) Uiso 1 1 calc R . .
H24B H 0.4774 0.2971 -0.0395 0.071(4) Uiso 1 1 calc R . .
H24C H 0.4366 0.3982 -0.0382 0.071(4) Uiso 1 1 calc R . .
C25 C 0.4885(4) 0.4229(6) 0.0746(3) 0.033(2) Uani 1 1 d . . .
H25 H 0.5116 0.4372 0.0499 0.035(7) Uiso 1 1 calc R . .
C26 C 0.4312(4) 0.4989(6) 0.0594(4) 0.050(3) Uani 1 1 d . . .
H26A H 0.4069 0.4859 0.0824 0.071(4) Uiso 1 1 calc R . .
H26B H 0.4036 0.4880 0.0219 0.071(4) Uiso 1 1 calc R . .
H26C H 0.4468 0.5708 0.0643 0.071(4) Uiso 1 1 calc R . .
C27 C 0.5349(4) 0.4463(6) 0.1316(3) 0.042(2) Uani 1 1 d . . .
H27A H 0.5525 0.5164 0.1328 0.071(4) Uiso 1 1 calc R . .
H27B H 0.5696 0.3952 0.1419 0.071(4) Uiso 1 1 calc R . .
H27C H 0.5121 0.4421 0.1563 0.071(4) Uiso 1 1 calc R . .
C28 C 0.5418(4) 0.2173(6) 0.0710(4) 0.036(2) Uani 1 1 d . . .
H28 H 0.5640 0.1970 0.1093 0.035(7) Uiso 1 1 calc R . .
C29 C 0.5913(4) 0.2783(7) 0.0562(4) 0.047(3) Uani 1 1 d . . .
H29A H 0.6322 0.2414 0.0697 0.071(4) Uiso 1 1 calc R . .
H29B H 0.5965 0.3479 0.0722 0.071(4) Uiso 1 1 calc R . .
H29C H 0.5769 0.2847 0.0172 0.071(4) Uiso 1 1 calc R . .
C30 C 0.5283(4) 0.1126(7) 0.0389(4) 0.050(3) Uani 1 1 d . . .
H30A H 0.5112 0.1275 0.0005 0.071(4) Uiso 1 1 calc R . .
H30B H 0.4971 0.0717 0.0482 0.071(4) Uiso 1 1 calc R . .
H30C H 0.5680 0.0729 0.0481 0.071(4) Uiso 1 1 calc R . .
C31 C 0.6401(4) -0.0660(7) 0.2984(4) 0.044(3) Uani 1 1 d . . .
H31 H 0.5949 -0.0794 0.2746 0.035(7) Uiso 1 1 calc R . .
C32 C 0.6392(4) -0.0466(7) 0.3546(4) 0.057(3) Uani 1 1 d . . .
H32A H 0.6157 -0.1029 0.3638 0.071(4) Uiso 1 1 calc R . .
H32B H 0.6183 0.0201 0.3550 0.071(4) Uiso 1 1 calc R . .
H32C H 0.6830 -0.0447 0.3807 0.071(4) Uiso 1 1 calc R . .
C33 C 0.6768(5) -0.1694(7) 0.2996(4) 0.069(3) Uani 1 1 d . . .
H33A H 0.7214 -0.1613 0.3235 0.071(4) Uiso 1 1 calc R . .
H33B H 0.6748 -0.1859 0.2635 0.071(4) Uiso 1 1 calc R . .
H33C H 0.6572 -0.2260 0.3127 0.071(4) Uiso 1 1 calc R . .
C34 C 0.6970(4) -0.0025(7) 0.2223(4) 0.042(3) Uani 1 1 d . . .
H34 H 0.7288 -0.0574 0.2409 0.035(7) Uiso 1 1 calc R . .
C35 C 0.6435(4) -0.0546(7) 0.1755(4) 0.059(3) Uani 1 1 d . . .
H35A H 0.6137 -0.0013 0.1545 0.071(4) Uiso 1 1 calc R . .
H35B H 0.6207 -0.1044 0.1896 0.071(4) Uiso 1 1 calc R . .
H35C H 0.6620 -0.0912 0.1527 0.071(4) Uiso 1 1 calc R . .
C36 C 0.7299(5) 0.0765(8) 0.1986(4) 0.072(4) Uani 1 1 d . . .
H36A H 0.7486 0.0402 0.1758 0.071(4) Uiso 1 1 calc R . .
H36B H 0.7637 0.1121 0.2276 0.071(4) Uiso 1 1 calc R . .
H36C H 0.6987 0.1276 0.1772 0.071(4) Uiso 1 1 calc R . .
C37 C 0.7378(4) 0.0986(7) 0.3263(4) 0.043(3) Uani 1 1 d . . .
H37 H 0.7255 0.1017 0.3584 0.035(7) Uiso 1 1 calc R . .
C38 C 0.7593(4) 0.2093(7) 0.3203(4) 0.050(3) Uani 1 1 d . . .
H38A H 0.7941 0.2298 0.3533 0.071(4) Uiso 1 1 calc R . .
H38B H 0.7234 0.2574 0.3133 0.071(4) Uiso 1 1 calc R . .
H38C H 0.7741 0.2115 0.2903 0.071(4) Uiso 1 1 calc R . .
C39 C 0.7951(4) 0.0248(7) 0.3424(4) 0.073(4) Uani 1 1 d . . .
H39A H 0.8115 0.0211 0.3134 0.071(4) Uiso 1 1 calc R . .
H39B H 0.7819 -0.0447 0.3492 0.071(4) Uiso 1 1 calc R . .
H39C H 0.8285 0.0510 0.3749 0.071(4) Uiso 1 1 calc R . .
C40 C 0.3290(4) 0.3351(7) 0.2702(4) 0.050(3) Uani 1 1 d . . .
H40 H 0.3041 0.3251 0.2939 0.035(7) Uiso 1 1 calc R . .
C41 C 0.2938(5) 0.2796(9) 0.2188(4) 0.073(4) Uani 1 1 d . . .
H41A H 0.2513 0.3102 0.2019 0.071(4) Uiso 1 1 calc R . .
H41B H 0.2897 0.2057 0.2261 0.071(4) Uiso 1 1 calc R . .
H41C H 0.3174 0.2864 0.1948 0.071(4) Uiso 1 1 calc R . .
C42 C 0.3303(5) 0.4512(8) 0.2600(5) 0.078(4) Uani 1 1 d . . .
H42A H 0.3452 0.4629 0.2305 0.071(4) Uiso 1 1 calc R . .
H42B H 0.3592 0.4856 0.2923 0.071(4) Uiso 1 1 calc R . .
H42C H 0.2873 0.4799 0.2505 0.071(4) Uiso 1 1 calc R . .
C43 C 0.4404(5) 0.3442(8) 0.3683(4) 0.059(3) Uani 1 1 d . . .
H43 H 0.4751 0.2983 0.3921 0.035(7) Uiso 1 1 calc R . .
C44 C 0.3954(5) 0.3604(9) 0.3994(5) 0.089(4) Uani 1 1 d . . .
H44A H 0.4189 0.3944 0.4337 0.071(4) Uiso 1 1 calc R . .
H44B H 0.3795 0.2928 0.4059 0.071(4) Uiso 1 1 calc R . .
H44C H 0.3595 0.4044 0.3783 0.071(4) Uiso 1 1 calc R . .
C45 C 0.4731(5) 0.4449(8) 0.3660(4) 0.072(4) Uani 1 1 d . . .
H45A H 0.4411 0.4986 0.3493 0.071(4) Uiso 1 1 calc R . .
H45B H 0.5000 0.4351 0.3448 0.071(4) Uiso 1 1 calc R . .
H45C H 0.4997 0.4666 0.4023 0.071(4) Uiso 1 1 calc R . .
C46 C 0.3896(4) 0.1436(7) 0.3228(4) 0.040(2) Uani 1 1 d . . .
H46 H 0.3879 0.0974 0.2923 0.035(7) Uiso 1 1 calc R . .
C47 C 0.3258(5) 0.1262(8) 0.3300(4) 0.064(3) Uani 1 1 d . . .
H47A H 0.3181 0.0513 0.3314 0.071(4) Uiso 1 1 calc R . .
H47B H 0.2912 0.1573 0.2999 0.071(4) Uiso 1 1 calc R . .
H47C H 0.3274 0.1589 0.3635 0.071(4) Uiso 1 1 calc R . .
C48 C 0.4444(5) 0.1004(7) 0.3719(4) 0.058(3) Uani 1 1 d . . .
H48A H 0.4433 0.1333 0.4045 0.071(4) Uiso 1 1 calc R . .
H48B H 0.4853 0.1156 0.3684 0.071(4) Uiso 1 1 calc R . .
H48C H 0.4395 0.0249 0.3741 0.071(4) Uiso 1 1 calc R . .
C1S C 0.479(2) -0.295(3) 0.4523(19) 0.089(16) Uiso 0.25 1 d PD A 1
C2S C 0.454(2) -0.192(4) 0.458(3) 0.12(3) Uiso 0.25 1 d PD A 1
C3S C 0.389(2) -0.169(3) 0.456(2) 0.09(2) Uiso 0.25 1 d PD A 1
C4S C 0.3884(15) -0.067(3) 0.4825(14) 0.042(10) Uiso 0.25 1 d PD A 1
C5S C 0.3257(16) -0.041(3) 0.4788(17) 0.055(12) Uiso 0.25 1 d PD A 1
C6S C 0.326(3) 0.076(3) 0.493(3) 0.12(2) Uiso 0.25 1 d PD A 1
C11S C 0.424(3) -0.227(5) 0.443(3) 0.13(3) Uiso 0.25 1 d PD B 2
C12S C 0.407(2) -0.158(3) 0.4804(17) 0.067(15) Uiso 0.25 1 d PD B 2
C13S C 0.3488(16) -0.096(3) 0.4578(14) 0.050(11) Uiso 0.25 1 d PD B 2
C14S C 0.3628(18) -0.001(3) 0.4915(18) 0.080(16) Uiso 0.25 1 d PD B 2
C15S C 0.297(2) 0.020(4) 0.492(2) 0.095(18) Uiso 0.25 1 d PD B 2
C16S C 0.288(3) 0.132(4) 0.506(3) 0.18(3) Uiso 0.25 1 d PD B 2

loop_
_atom_site_aniso_label
_atom_site_aniso_U_11
_atom_site_aniso_U_22
_atom_site_aniso_U_33
_atom_site_aniso_U_23
_atom_site_aniso_U_13
_atom_site_aniso_U_12
Ru1 0.0271(4) 0.0256(4) 0.0483(5) 0.0061(4) 0.0197(4) -0.0008(3)
Ru2 0.0261(4) 0.0234(4) 0.0425(5) 0.0052(3) 0.0161(4) 0.0000(3)
Ru3 0.0244(4) 0.0223(4) 0.0427(5) 0.0022(3) 0.0162(4) 0.0012(3)
Ru4 0.0282(4) 0.0235(4) 0.0463(5) 0.0033(4) 0.0198(4) 0.0029(3)
Cl1 0.0326(13) 0.0294(13) 0.0523(16) 0.0040(11) 0.0189(12) -0.0006(10)
Cl2 0.0331(13) 0.0303(13) 0.0535(16) 0.0056(11) 0.0215(12) 0.0035(10)
P1 0.0378(15) 0.0278(14) 0.0561(18) 0.0046(13) 0.0227(14) -0.0037(12)
P2 0.0307(14) 0.0247(13) 0.0429(16) 0.0015(11) 0.0170(12) -0.0031(11)
P3 0.0289(14) 0.0271(14) 0.0459(16) 0.0029(12) 0.0155(12) 0.0046(11)
P4 0.0418(16) 0.0364(16) 0.0557(18) 0.0013(13) 0.0298(14) 0.0048(12)
Si1 0.0291(15) 0.0342(16) 0.0544(19) 0.0081(13) 0.0163(14) -0.0022(12)
Si2 0.0300(15) 0.0295(15) 0.0466(18) -0.0059(12) 0.0149(13) 0.0001(12)
O1 0.034(4) 0.058(5) 0.092(6) 0.009(4) 0.038(4) -0.004(3)
O2 0.048(4) 0.043(4) 0.084(6) 0.026(4) 0.038(4) 0.020(4)
O3 0.032(4) 0.042(4) 0.069(5) 0.015(3) 0.027(4) 0.000(3)
O4 0.044(4) 0.026(4) 0.096(6) 0.011(4) 0.035(4) 0.008(3)
C1 0.041(6) 0.032(6) 0.058(7) 0.005(5) 0.026(5) 0.000(5)
C2 0.038(6) 0.032(6) 0.053(7) 0.010(5) 0.028(5) -0.002(5)
C3 0.028(5) 0.041(6) 0.048(6) 0.008(5) 0.016(5) 0.013(5)
C4 0.021(5) 0.036(6) 0.065(7) 0.002(5) 0.015(5) 0.001(4)
C5 0.039(6) 0.046(7) 0.073(8) 0.018(6) 0.016(6) 0.001(5)
C6 0.033(7) 0.070(9) 0.146(12) 0.026(8) 0.020(7) -0.002(6)
C7 0.056(7) 0.051(7) 0.046(7) 0.004(5) 0.013(6) -0.008(5)
C8 0.083(9) 0.066(8) 0.087(10) 0.003(7) 0.027(8) -0.008(7)
C9 0.045(6) 0.042(6) 0.053(7) 0.001(5) 0.012(5) 0.001(5)
C10 0.041(7) 0.109(11) 0.073(9) -0.022(8) -0.002(6) 0.006(7)
C11 0.034(6) 0.035(6) 0.088(9) -0.012(6) 0.023(6) -0.005(5)
C12 0.068(8) 0.032(6) 0.117(10) -0.025(6) 0.047(8) -0.009(6)
C13 0.049(7) 0.021(5) 0.080(8) 0.002(5) 0.026(6) -0.007(5)
C14 0.042(7) 0.055(7) 0.093(9) -0.013(6) 0.020(6) -0.017(6)
C15 0.073(8) 0.028(6) 0.112(10) 0.001(6) 0.020(8) -0.008(6)
C16 0.038(6) 0.036(6) 0.060(7) 0.016(5) 0.020(6) 0.000(5)
C17 0.066(8) 0.070(8) 0.069(8) 0.026(6) 0.038(7) 0.004(6)
C18 0.078(9) 0.058(7) 0.078(9) 0.033(6) 0.048(7) 0.008(6)
C19 0.037(6) 0.018(5) 0.075(8) 0.004(5) 0.023(6) -0.002(4)
C20 0.055(7) 0.040(7) 0.074(8) -0.018(6) 0.035(6) -0.001(5)
C21 0.057(8) 0.048(7) 0.124(11) 0.014(7) 0.053(8) 0.006(6)
C22 0.043(6) 0.040(6) 0.036(6) -0.007(5) 0.014(5) -0.009(5)
C23 0.044(6) 0.050(7) 0.051(7) 0.011(5) 0.018(5) 0.004(5)
C24 0.053(7) 0.070(8) 0.034(6) -0.002(5) 0.013(5) -0.006(6)
C25 0.044(6) 0.016(5) 0.048(6) 0.005(4) 0.027(5) 0.000(4)
C26 0.047(6) 0.032(6) 0.072(8) 0.006(5) 0.022(6) 0.003(5)
C27 0.055(7) 0.033(6) 0.039(6) -0.006(5) 0.017(5) -0.010(5)
C28 0.036(6) 0.029(5) 0.047(6) -0.002(5) 0.020(5) -0.001(4)
C29 0.041(6) 0.047(6) 0.061(7) 0.003(5) 0.028(5) 0.001(5)
C30 0.053(7) 0.045(6) 0.063(7) -0.003(5) 0.034(6) -0.001(5)
C31 0.037(6) 0.036(6) 0.064(7) 0.011(5) 0.023(5) 0.010(5)
C32 0.055(7) 0.057(7) 0.065(8) 0.014(6) 0.029(6) 0.007(6)
C33 0.080(8) 0.033(6) 0.106(10) 0.033(6) 0.049(8) 0.015(6)
C34 0.034(6) 0.038(6) 0.058(7) -0.002(5) 0.020(5) 0.006(5)
C35 0.051(7) 0.060(7) 0.068(8) -0.018(6) 0.025(6) 0.009(6)
C36 0.091(9) 0.061(8) 0.097(10) -0.002(7) 0.075(8) 0.004(7)
C37 0.025(5) 0.041(6) 0.046(7) -0.008(5) -0.006(5) 0.008(4)
C38 0.036(6) 0.040(6) 0.071(8) 0.000(5) 0.014(6) -0.006(5)
C39 0.044(7) 0.046(7) 0.099(10) -0.015(6) -0.010(6) 0.014(6)
C40 0.044(7) 0.051(7) 0.066(8) 0.005(6) 0.035(6) 0.007(5)
C41 0.039(7) 0.098(10) 0.090(10) 0.027(8) 0.033(7) 0.032(7)
C42 0.063(8) 0.060(8) 0.133(11) 0.031(8) 0.061(8) 0.035(6)
C43 0.068(8) 0.045(7) 0.077(8) -0.010(6) 0.043(7) -0.001(6)
C44 0.090(10) 0.100(11) 0.100(10) -0.041(8) 0.061(9) -0.020(8)
C45 0.077(9) 0.057(8) 0.106(10) -0.028(7) 0.062(8) -0.003(6)
C46 0.038(6) 0.046(6) 0.045(6) 0.001(5) 0.025(5) 0.005(5)
C47 0.065(8) 0.059(7) 0.087(9) 0.015(6) 0.051(7) 0.009(6)
C48 0.076(8) 0.048(7) 0.060(8) 0.002(6) 0.038(7) -0.008(6)

loop_
_atom_type_symbol
_atom_type_description
_atom_type_scat_dispersion_real
_atom_type_scat_dispersion_imag
_atom_type_scat_source
C C 0.0033 0.0016 'International Tables Vol C Tables 4.2.6.8 and 6.1.1.4'
H H 0.0000 0.0000 'International Tables Vol C Tables 4.2.6.8 and 6.1.1.4'
O O 0.0106 0.0060 'International Tables Vol C Tables 4.2.6.8 and 6.1.1.4'
Si Si 0.0817 0.0704 'International Tables Vol C Tables 4.2.6.8 and 6.1.1.4'
P P 0.1023 0.0942 'International Tables Vol C Tables 4.2.6.8 and 6.1.1.4'
Cl Cl 0.1484 0.1585 'International Tables Vol C Tables 4.2.6.8 and 6.1.1.4'
Ru Ru -1.2594 0.8363 'International Tables Vol C Tables 4.2.6.8 and 6.1.1.4'

loop_
_geom_angle_atom_site_label_1
_geom_angle_atom_site_label_2
_geom_angle_atom_site_label_3
_geom_angle
C1 Ru1 P1 88.8(3)
C1 Ru1 Si1 87.6(3)
P1 Ru1 Si1 110.33(9)
C1 Ru1 Cl1 169.5(3)
P1 Ru1 Cl1 96.40(8)
Si1 Ru1 Cl1 82.09(8)
C1 Ru1 Cl2 112.0(3)
P1 Ru1 Cl2 98.93(8)
Si1 Ru1 Cl2 145.24(8)
Cl1 Ru1 Cl2 76.23(7)
C1 Ru1 Ru2 117.1(3)
P1 Ru1 Ru2 145.98(7)
Si1 Ru1 Ru2 53.68(6)
Cl1 Ru1 Ru2 54.77(5)
Cl2 Ru1 Ru2 91.56(5)
C2 Ru2 P2 90.4(3)
C2 Ru2 Si1 90.4(3)
P2 Ru2 Si1 109.15(9)
C2 Ru2 Cl1 171.6(3)
P2 Ru2 Cl1 96.43(8)
Si1 Ru2 Cl1 82.73(8)
C2 Ru2 Ru1 115.6(3)
P2 Ru2 Ru1 146.28(6)
Si1 Ru2 Ru1 53.23(7)
Cl1 Ru2 Ru1 56.20(5)
C2 Ru2 Ru4 88.9(3)
P2 Ru2 Ru4 131.55(6)
Si1 Ru2 Ru4 119.29(7)
Cl1 Ru2 Ru4 90.21(6)
Ru1 Ru2 Ru4 73.10(3)
C2 Ru2 H1 78.7(3)
P2 Ru2 H1 162.59(7)
Si1 Ru2 H1 84.76(7)
Cl1 Ru2 H1 95.69(6)
Ru1 Ru2 H1 50.81(2)
Ru4 Ru2 H1 35.92(2)
C2 Ru2 H2 102.4(3)
P2 Ru2 H2 104.65(6)
Si1 Ru2 H2 143.69(7)
Cl1 Ru2 H2 80.69(6)
Ru1 Ru2 H2 90.91(3)
Ru4 Ru2 H2 29.507(17)
H1 Ru2 H2 65.15(3)
C3 Ru3 P3 87.7(3)
C3 Ru3 Si2 89.3(3)
P3 Ru3 Si2 110.84(9)
C3 Ru3 Cl2 170.8(3)
P3 Ru3 Cl2 97.81(8)
Si2 Ru3 Cl2 81.86(8)
C3 Ru3 Cl1 109.9(3)
P3 Ru3 Cl1 100.68(8)
Si2 Ru3 Cl1 143.77(8)
Cl2 Ru3 Cl1 76.45(7)
C3 Ru3 Ru4 117.0(3)
P3 Ru3 Ru4 147.61(7)
Si2 Ru3 Ru4 53.16(6)
Cl2 Ru3 Ru4 55.24(5)
Cl1 Ru3 Ru4 90.61(5)
C3 Ru3 H2 93.8(3)
P3 Ru3 H2 175.01(7)
Si2 Ru3 H2 73.98(6)
Cl2 Ru3 H2 81.40(5)
Cl1 Ru3 H2 74.34(5)
Ru4 Ru3 H2 34.496(18)
C4 Ru4 Si2 88.4(3)
C4 Ru4 P4 90.4(3)
Si2 Ru4 P4 110.27(10)
C4 Ru4 Cl2 169.7(3)
Si2 Ru4 Cl2 82.43(8)
P4 Ru4 Cl2 97.05(8)
C4 Ru4 Ru3 114.6(3)
Si2 Ru4 Ru3 53.41(6)
P4 Ru4 Ru3 147.31(7)
Cl2 Ru4 Ru3 55.90(5)
C4 Ru4 Ru2 89.8(3)
Si2 Ru4 Ru2 119.85(7)
P4 Ru4 Ru2 129.86(7)
Cl2 Ru4 Ru2 90.86(6)
Ru3 Ru4 Ru2 73.66(3)
C4 Ru4 H1 100.8(3)
Si2 Ru4 H1 146.88(7)
P4 Ru4 H1 101.50(7)
Cl2 Ru4 H1 84.68(6)
Ru3 Ru4 H1 94.36(3)
Ru2 Ru4 H1 30.019(17)
C4 Ru4 H2 82.4(3)
Si2 Ru4 H2 82.84(7)
P4 Ru4 H2 164.92(8)
Cl2 Ru4 H2 91.94(6)
Ru3 Ru4 H2 46.94(2)
Ru2 Ru4 H2 37.50(2)
H1 Ru4 H2 67.22(3)
Ru2 Cl1 Ru1 69.03(6)
Ru2 Cl1 Ru3 86.06(7)
Ru1 Cl1 Ru3 100.01(8)
Ru4 Cl2 Ru3 68.85(6)
Ru4 Cl2 Ru1 84.60(7)
Ru3 Cl2 Ru1 99.72(8)
C13 P1 C16 102.7(4)
C13 P1 C19 104.0(4)
C16 P1 C19 101.8(4)
C13 P1 Ru1 119.2(3)
C16 P1 Ru1 117.9(3)
C19 P1 Ru1 109.0(3)
C28 P2 C25 102.4(4)
C28 P2 C22 104.9(4)
C25 P2 C22 103.8(4)
C28 P2 Ru2 110.3(3)
C25 P2 Ru2 116.2(3)
C22 P2 Ru2 117.6(3)
C31 P3 C37 104.9(4)
C31 P3 C34 102.9(4)
C37 P3 C34 103.1(4)
C31 P3 Ru3 109.3(3)
C37 P3 Ru3 118.2(3)
C34 P3 Ru3 116.8(3)
C43 P4 C46 104.5(5)
C43 P4 C40 103.3(5)
C46 P4 C40 104.0(4)
C43 P4 Ru4 119.3(3)
C46 P4 Ru4 109.7(3)
C40 P4 Ru4 114.6(3)
C5 Si1 C7 107.0(4)
C5 Si1 Ru1 119.9(3)
C7 Si1 Ru1 117.0(3)
C5 Si1 Ru2 114.9(3)
C7 Si1 Ru2 122.4(3)
Ru1 Si1 Ru2 73.09(8)
C9 Si2 C11 106.2(4)
C9 Si2 Ru4 116.3(3)
C11 Si2 Ru4 120.6(3)
C9 Si2 Ru3 122.9(3)
C11 Si2 Ru3 115.5(3)
Ru4 Si2 Ru3 73.43(8)
O1 C1 Ru1 179.5(9)
O2 C2 Ru2 179.0(8)
O3 C3 Ru3 178.4(8)
O4 C4 Ru4 176.7(8)
C6 C5 Si1 118.5(7)
C6 C5 H5A 107.7
Si1 C5 H5A 107.7
C6 C5 H5B 107.7
Si1 C5 H5B 107.7
H5A C5 H5B 107.1
C5 C6 H6A 109.5
C5 C6 H6B 109.5
H6A C6 H6B 109.5
C5 C6 H6C 109.5
H6A C6 H6C 109.5
H6B C6 H6C 109.5
C8 C7 Si1 120.7(7)
C8 C7 H7A 107.1
Si1 C7 H7A 107.1
C8 C7 H7B 107.1
Si1 C7 H7B 107.1
H7A C7 H7B 106.8
C7 C8 H8A 109.5
C7 C8 H8B 109.5
H8A C8 H8B 109.5
C7 C8 H8C 109.5
H8A C8 H8C 109.5
H8B C8 H8C 109.5
C10 C9 Si2 118.2(7)
C10 C9 H9A 107.8
Si2 C9 H9A 107.8
C10 C9 H9B 107.8
Si2 C9 H9B 107.8
H9A C9 H9B 107.1
C9 C10 H10A 109.5
C9 C10 H10B 109.5
H10A C10 H10B 109.5
C9 C10 H10C 109.5
H10A C10 H10C 109.5
H10B C10 H10C 109.5
C12 C11 Si2 120.6(7)
C12 C11 H11A 107.2
Si2 C11 H11A 107.2
C12 C11 H11B 107.2
Si2 C11 H11B 107.2
H11A C11 H11B 106.8
C11 C12 H12A 109.5
C11 C12 H12B 109.5
H12A C12 H12B 109.5
C11 C12 H12C 109.5
H12A C12 H12C 109.5
H12B C12 H12C 109.5
C15 C13 C14 109.3(8)
C15 C13 P1 115.7(7)
C14 C13 P1 114.3(6)
C15 C13 H13 105.5
C14 C13 H13 105.5
P1 C13 H13 105.5
C13 C14 H14A 109.5
C13 C14 H14B 109.5
H14A C14 H14B 109.5
C13 C14 H14C 109.5
H14A C14 H14C 109.5
H14B C14 H14C 109.5
C13 C15 H15A 109.5
C13 C15 H15B 109.5
H15A C15 H15B 109.5
C13 C15 H15C 109.5
H15A C15 H15C 109.5
H15B C15 H15C 109.5
C18 C16 C17 108.2(8)
C18 C16 P1 112.4(6)
C17 C16 P1 113.1(6)
C18 C16 H16 107.7
C17 C16 H16 107.7
P1 C16 H16 107.7
C16 C17 H17A 109.5
C16 C17 H17B 109.5
H17A C17 H17B 109.5
C16 C17 H17C 109.5
H17A C17 H17C 109.5
H17B C17 H17C 109.5
C16 C18 H18A 109.5
C16 C18 H18B 109.5
H18A C18 H18B 109.5
C16 C18 H18C 109.5
H18A C18 H18C 109.5
H18B C18 H18C 109.5
C20 C19 C21 108.8(8)
C20 C19 P1 111.0(6)
C21 C19 P1 119.3(6)
C20 C19 H19 105.5
C21 C19 H19 105.5
P1 C19 H19 105.5
C19 C20 H20A 109.5
C19 C20 H20B 109.5
H20A C20 H20B 109.5
C19 C20 H20C 109.5
H20A C20 H20C 109.5
H20B C20 H20C 109.5
C19 C21 H21A 109.5
C19 C21 H21B 109.5
H21A C21 H21B 109.5
C19 C21 H21C 109.5
H21A C21 H21C 109.5
H21B C21 H21C 109.5
C23 C22 C24 111.1(7)
C23 C22 P2 114.1(6)
C24 C22 P2 114.6(6)
C23 C22 H22 105.3
C24 C22 H22 105.3
P2 C22 H22 105.3
C22 C23 H23A 109.5
C22 C23 H23B 109.5
H23A C23 H23B 109.5
C22 C23 H23C 109.5
H23A C23 H23C 109.5
H23B C23 H23C 109.5
C22 C24 H24A 109.5
C22 C24 H24B 109.5
H24A C24 H24B 109.5
C22 C24 H24C 109.5
H24A C24 H24C 109.5
H24B C24 H24C 109.5
C27 C25 C26 109.6(7)
C27 C25 P2 110.5(5)
C26 C25 P2 114.5(6)
C27 C25 H25 107.3
C26 C25 H25 107.3
P2 C25 H25 107.3
C25 C26 H26A 109.5
C25 C26 H26B 109.5
H26A C26 H26B 109.5
C25 C26 H26C 109.5
H26A C26 H26C 109.5
H26B C26 H26C 109.5
C25 C27 H27A 109.5
C25 C27 H27B 109.5
H27A C27 H27B 109.5
C25 C27 H27C 109.5
H27A C27 H27C 109.5
H27B C27 H27C 109.5
C29 C28 C30 108.1(7)
C29 C28 P2 120.1(6)
C30 C28 P2 111.3(6)
C29 C28 H28 105.4
C30 C28 H28 105.4
P2 C28 H28 105.4
C28 C29 H29A 109.5
C28 C29 H29B 109.5
H29A C29 H29B 109.5
C28 C29 H29C 109.5
H29A C29 H29C 109.5
H29B C29 H29C 109.5
C28 C30 H30A 109.5
C28 C30 H30B 109.5
H30A C30 H30B 109.5
C28 C30 H30C 109.5
H30A C30 H30C 109.5
H30B C30 H30C 109.5
C32 C31 C33 108.4(8)
C32 C31 P3 111.6(6)
C33 C31 P3 118.0(6)
C32 C31 H31 106.0
C33 C31 H31 106.0
P3 C31 H31 106.0
C31 C32 H32A 109.5
C31 C32 H32B 109.5
H32A C32 H32B 109.5
C31 C32 H32C 109.5
H32A C32 H32C 109.5
H32B C32 H32C 109.5
C31 C33 H33A 109.5
C31 C33 H33B 109.5
H33A C33 H33B 109.5
C31 C33 H33C 109.5
H33A C33 H33C 109.5
H33B C33 H33C 109.5
C36 C34 C35 107.7(8)
C36 C34 P3 114.9(6)
C35 C34 P3 110.6(6)
C36 C34 H34 107.8
C35 C34 H34 107.8
P3 C34 H34 107.8
C34 C35 H35A 109.5
C34 C35 H35B 109.5
H35A C35 H35B 109.5
C34 C35 H35C 109.5
H35A C35 H35C 109.5
H35B C35 H35C 109.5
C34 C36 H36A 109.5
C34 C36 H36B 109.5
H36A C36 H36B 109.5
C34 C36 H36C 109.5
H36A C36 H36C 109.5
H36B C36 H36C 109.5
C38 C37 C39 109.6(8)
C38 C37 P3 115.9(6)
C39 C37 P3 115.6(6)
C38 C37 H37 104.8
C39 C37 H37 104.8
P3 C37 H37 104.8
C37 C38 H38A 109.5
C37 C38 H38B 109.5
H38A C38 H38B 109.5
C37 C38 H38C 109.5
H38A C38 H38C 109.5
H38B C38 H38C 109.5
C37 C39 H39A 109.5
C37 C39 H39B 109.5
H39A C39 H39B 109.5
C37 C39 H39C 109.5
H39A C39 H39C 109.5
H39B C39 H39C 109.5
C41 C40 C42 109.8(9)
C41 C40 P4 110.0(7)
C42 C40 P4 115.2(7)
C41 C40 H40 107.1
C42 C40 H40 107.1
P4 C40 H40 107.1
C40 C41 H41A 109.5
C40 C41 H41B 109.5
H41A C41 H41B 109.5
C40 C41 H41C 109.5
H41A C41 H41C 109.5
H41B C41 H41C 109.5
C40 C42 H42A 109.5
C40 C42 H42B 109.5
H42A C42 H42B 109.5
C40 C42 H42C 109.5
H42A C42 H42C 109.5
H42B C42 H42C 109.5
C45 C43 C44 109.7(8)
C45 C43 P4 114.5(7)
C44 C43 P4 117.4(8)
C45 C43 H43 104.6
C44 C43 H43 104.6
P4 C43 H43 104.6
C43 C44 H44A 109.5
C43 C44 H44B 109.5
H44A C44 H44B 109.5
C43 C44 H44C 109.5
H44A C44 H44C 109.5
H44B C44 H44C 109.5
C43 C45 H45A 109.5
C43 C45 H45B 109.5
H45A C45 H45B 109.5
C43 C45 H45C 109.5
H45A C45 H45C 109.5
H45B C45 H45C 109.5
C47 C46 C48 109.4(7)
C47 C46 P4 119.1(6)
C48 C46 P4 111.3(6)
C47 C46 H46 105.3
C48 C46 H46 105.3
P4 C46 H46 105.3
C46 C47 H47A 109.5
C46 C47 H47B 109.5
H47A C47 H47B 109.5
C46 C47 H47C 109.5
H47A C47 H47C 109.5
H47B C47 H47C 109.5
C46 C48 H48A 109.5
C46 C48 H48B 109.5
H48A C48 H48B 109.5
C46 C48 H48C 109.5
H48A C48 H48C 109.5
H48B C48 H48C 109.5
C1S C2S C3S 127(4)
C2S C3S C4S 110(3)
C5S C4S C3S 111(3)
C4S C5S C6S 107(3)
C13S C12S C11S 117(3)
C12S C13S C14S 104(3)
C13S C14S C15S 100(3)
C16S C15S C14S 113(3)

loop_
_geom_bond_atom_site_label_1
_geom_bond_atom_site_label_2
_geom_bond_distance
Ru1 C1 1.801(9)
Ru1 P1 2.360(2)
Ru1 Si1 2.363(3)
Ru1 Cl1 2.511(2)
Ru1 Cl2 2.686(2)
Ru1 Ru2 2.8222(10)
Ru2 C2 1.807(9)
Ru2 P2 2.347(2)
Ru2 Si1 2.377(3)
Ru2 Cl1 2.469(2)
Ru2 Ru4 3.0269(11)
Ru2 H1 1.6584(7)
Ru2 H2 2.0015(7)
Ru3 C3 1.807(9)
Ru3 P3 2.351(2)
Ru3 Si2 2.369(3)
Ru3 Cl2 2.511(2)
Ru3 Cl1 2.675(2)
Ru3 Ru4 2.8278(10)
Ru3 H2 2.0895(7)
Ru4 C4 1.815(9)
Ru4 Si2 2.361(3)
Ru4 P4 2.362(2)
Ru4 Cl2 2.491(2)
Ru4 H1 1.9448(8)
Ru4 H2 1.6195(7)
P1 C13 1.827(9)
P1 C16 1.824(9)
P1 C19 1.851(9)
P2 C28 1.869(8)
P2 C25 1.874(8)
P2 C22 1.875(8)
P3 C31 1.856(9)
P3 C37 1.857(8)
P3 C34 1.857(9)
P4 C43 1.834(10)
P4 C46 1.836(9)
P4 C40 1.862(9)
Si1 C5 1.909(9)
Si1 C7 1.927(9)
Si2 C9 1.896(9)
Si2 C11 1.908(9)
O1 C1 1.168(9)
O2 C2 1.160(9)
O3 C3 1.169(9)
O4 C4 1.157(9)
C5 C6 1.540(12)
C5 H5A 0.9900
C5 H5B 0.9900
C6 H6A 0.9800
C6 H6B 0.9800
C6 H6C 0.9800
C7 C8 1.515(12)
C7 H7A 0.9900
C7 H7B 0.9900
C8 H8A 0.9800
C8 H8B 0.9800
C8 H8C 0.9800
C9 C10 1.490(11)
C9 H9A 0.9900
C9 H9B 0.9900
C10 H10A 0.9800
C10 H10B 0.9800
C10 H10C 0.9800
C11 C12 1.513(11)
C11 H11A 0.9900
C11 H11B 0.9900
C12 H12A 0.9800
C12 H12B 0.9800
C12 H12C 0.9800
C13 C15 1.546(11)
C13 C14 1.558(11)
C13 H13 1.0000
C14 H14A 0.9800
C14 H14B 0.9800
C14 H14C 0.9800
C15 H15A 0.9800
C15 H15B 0.9800
C15 H15C 0.9800
C16 C18 1.519(12)
C16 C17 1.529(11)
C16 H16 1.0000
C17 H17A 0.9800
C17 H17B 0.9800
C17 H17C 0.9800
C18 H18A 0.9800
C18 H18B 0.9800
C18 H18C 0.9800
C19 C20 1.528(12)
C19 C21 1.544(11)
C19 H19 1.0000
C20 H20A 0.9800
C20 H20B 0.9800
C20 H20C 0.9800
C21 H21A 0.9800
C21 H21B 0.9800
C21 H21C 0.9800
C22 C23 1.520(11)
C22 C24 1.531(11)
C22 H22 1.0000
C23 H23A 0.9800
C23 H23B 0.9800
C23 H23C 0.9800
C24 H24A 0.9800
C24 H24B 0.9800
C24 H24C 0.9800
C25 C27 1.533(11)
C25 C26 1.551(10)
C25 H25 1.0000
C26 H26A 0.9800
C26 H26B 0.9800
C26 H26C 0.9800
C27 H27A 0.9800
C27 H27B 0.9800
C27 H27C 0.9800
C28 C29 1.531(10)
C28 C30 1.565(11)
C28 H28 1.0000
C29 H29A 0.9800
C29 H29B 0.9800
C29 H29C 0.9800
C30 H30A 0.9800
C30 H30B 0.9800
C30 H30C 0.9800
C31 C32 1.537(11)
C31 C33 1.558(11)
C31 H31 1.0000
C32 H32A 0.9800
C32 H32B 0.9800
C32 H32C 0.9800
C33 H33A 0.9800
C33 H33B 0.9800
C33 H33C 0.9800
C34 C36 1.527(11)
C34 C35 1.538(11)
C34 H34 1.0000
C35 H35A 0.9800
C35 H35B 0.9800
C35 H35C 0.9800
C36 H36A 0.9800
C36 H36B 0.9800
C36 H36C 0.9800
C37 C38 1.530(11)
C37 C39 1.531(11)
C37 H37 1.0000
C38 H38A 0.9800
C38 H38B 0.9800
C38 H38C 0.9800
C39 H39A 0.9800
C39 H39B 0.9800
C39 H39C 0.9800
C40 C41 1.498(13)
C40 C42 1.517(12)
C40 H40 1.0000
C41 H41A 0.9800
C41 H41B 0.9800
C41 H41C 0.9800
C42 H42A 0.9800
C42 H42B 0.9800
C42 H42C 0.9800
C43 C45 1.502(12)
C43 C44 1.547(12)
C43 H43 1.0000
C44 H44A 0.9800
C44 H44B 0.9800
C44 H44C 0.9800
C45 H45A 0.9800
C45 H45B 0.9800
C45 H45C 0.9800
C46 C47 1.538(11)
C46 C48 1.542(11)
C46 H46 1.0000
C47 H47A 0.9800
C47 H47B 0.9800
C47 H47C 0.9800
C48 H48A 0.9800
C48 H48B 0.9800
C48 H48C 0.9800
C1S C2S 1.46(3)
C2S C3S 1.48(3)
C3S C4S 1.49(3)
C4S C5S 1.42(3)
C5S C6S 1.54(3)
C11S C12S 1.49(3)
C12S C13S 1.47(3)
C13S C14S 1.48(3)
C14S C15S 1.52(3)
C15S C16S 1.51(3)
